data_1549736
loop_
_publ_author_name
'Woollam, Grahame R.'
'Neumann, Marcus A.'
'Wagner, Trixie'
'Davey, Roger J.'

_publ_section_title
;
 The importance of configurational disorder in crystal structure
 prediction: the case of loratadine.
;
_journal_issue 0
_journal_name_full 'Faraday discussions'
_journal_page_first 209
_journal_page_last 234
_journal_paper_doi 10.1039/c8fd00072g
_journal_volume 211
_journal_year 2018
_chemical_formula_sum 'C22 H23 Cl N2 O2'
_chemical_formula_weight 382.87
_chemical_name_common LoratadineI-p25
_space_group_IT_number 15
_space_group_name_Hall '-C 2yc'
_space_group_name_H-M_alt 'C 1 2/c 1'
_symmetry_cell_setting monoclinic
_symmetry_space_group_name_Hall '-C 2yc'
_symmetry_space_group_name_H-M 'C 1 2/c 1'
_atom_sites_solution_hydrogens geom
_atom_sites_solution_primary direct
_atom_sites_solution_secondary difmap
_audit_block_doi 10.5517/ccdc.csd.cc1zm8d8
_audit_creation_method SHELXL-97
_audit_update_record
;
2018-04-09 deposited with the CCDC.
2018-07-26 downloaded from the CCDC.
;
_cell_angle_alpha 90.00
_cell_angle_beta 109.217(6)
_cell_angle_gamma 90.00
_cell_formula_units_Z 8
_cell_length_a 28.301(4)
_cell_length_b 4.998(1)
_cell_length_c 29.154(4)
_cell_measurement_reflns_used 6060
_cell_measurement_temperature 298(2)
_cell_measurement_theta_max 67.44
_cell_measurement_theta_min 3.20
_cell_volume 3894.0(11)
_computing_cell_refinement 'SAINT V7.36A (Bruker AXS, 2004)'
_computing_data_collection 'SMART V5.630 (Bruker AXS, 2003)'
_computing_data_reduction 'SAINT V7.36A (Bruker AXS, 2004)'
_computing_molecular_graphics 'PLATON (Spek, 2004)'
_computing_structure_refinement 'SHELXL97 (Sheldrick, 2008)'
_computing_structure_solution 'SHELXS-97 (Sheldrick, 1990)'
_diffrn_ambient_temperature 298(2)
_diffrn_measured_fraction_theta_full 0.994
_diffrn_measured_fraction_theta_max 0.994
_diffrn_measurement_device_type 'three-circle goniometer'
_diffrn_measurement_method \w-scans
_diffrn_radiation_monochromator 'multilayer mirrors'
_diffrn_radiation_source microsource
_diffrn_radiation_type CuK\a
_diffrn_radiation_wavelength 1.54178
_diffrn_reflns_av_R_equivalents 0.0346
_diffrn_reflns_av_sigmaI/netI 0.0308
_diffrn_reflns_limit_h_max 33
_diffrn_reflns_limit_h_min -33
_diffrn_reflns_limit_k_max 5
_diffrn_reflns_limit_k_min -5
_diffrn_reflns_limit_l_max 34
_diffrn_reflns_limit_l_min -34
_diffrn_reflns_number 18666
_diffrn_reflns_theta_full 66.59
_diffrn_reflns_theta_max 66.59
_diffrn_reflns_theta_min 3.21
_exptl_absorpt_coefficient_mu 1.887
_exptl_absorpt_correction_T_max 0.9456
_exptl_absorpt_correction_T_min 0.4233
_exptl_absorpt_correction_type muli-scan
_exptl_absorpt_process_details 'SADABS (Sheldrick, 2008)'
_exptl_crystal_colour colourless
_exptl_crystal_density_diffrn 1.306
_exptl_crystal_density_method 'not measured'
_exptl_crystal_description needle
_exptl_crystal_F_000 1616
_exptl_crystal_recrystallization_method 'Re-crystallisation from solvent: acetonitrile'
_exptl_crystal_size_max 0.55
_exptl_crystal_size_mid 0.06
_exptl_crystal_size_min 0.03
_refine_diff_density_max 0.427
_refine_diff_density_min -0.398
_refine_diff_density_rms 0.048
_refine_ls_extinction_method none
_refine_ls_goodness_of_fit_ref 1.076
_refine_ls_hydrogen_treatment riding
_refine_ls_matrix_type full
_refine_ls_number_parameters 292
_refine_ls_number_reflns 3398
_refine_ls_number_restraints 186
_refine_ls_restrained_S_all 1.082
_refine_ls_R_factor_all 0.0671
_refine_ls_R_factor_gt 0.0559
_refine_ls_shift/su_max 0.010
_refine_ls_shift/su_mean 0.002
_refine_ls_structure_factor_coef Fsqd
_refine_ls_weighting_details 'calc w=1/[\s^2^(Fo^2^)+(0.0894P)^2^+3.8707P] where P=(Fo^2^+2Fc^2^)/3'
_refine_ls_weighting_scheme calc
_refine_ls_wR_factor_gt 0.1587
_refine_ls_wR_factor_ref 0.1753
_reflns_number_gt 2777
_reflns_number_total 3398
_reflns_threshold_expression >2sigma(I)
_cod_data_source_file c8fd00072g2.cif
_cod_data_source_block GWO11e
_cod_depositor_comments 'Adding full bibliography for 1549732--1549738.cif.'
_cod_original_cell_volume 3894(8)
_cod_original_sg_symbol_H-M C2/c
_cod_database_code 1549736
_chemical_source_common ACN

loop_
_symmetry_equiv_pos_as_xyz
'x, y, z'
'-x, y, -z+1/2'
'x+1/2, y+1/2, z'
'-x+1/2, y+1/2, -z+1/2'
'-x, -y, -z'
'x, -y, z-1/2'
'-x+1/2, -y+1/2, -z'
'x+1/2, -y+1/2, z-1/2'

loop_
_atom_site_label
_atom_site_type_symbol
_atom_site_fract_x
_atom_site_fract_y
_atom_site_fract_z
_atom_site_U_iso_or_equiv
_atom_site_adp_type
_atom_site_occupancy
_atom_site_symmetry_multiplicity
_atom_site_calc_flag
_atom_site_refinement_flags
_atom_site_disorder_assembly
_atom_site_disorder_group
C1 C 0.84977(8) 0.5874(5) 0.37025(8) 0.0480(5) Uani 1 1 d . D .
C2 C 0.88655(9) 0.4033(6) 0.37147(10) 0.0608(6) Uani 1 1 d . . .
H2 H 0.9013 0.3058 0.3997 0.073 Uiso 1 1 calc R . .
C3 C 0.90190(10) 0.3605(6) 0.33179(11) 0.0673(7) Uani 1 1 d . D .
H3 H 0.9265 0.2349 0.3330 0.081 Uiso 1 1 calc R . .
C4 C 0.88001(10) 0.5074(6) 0.29047(10) 0.0646(7) Uani 1 1 d . . .
C5 C 0.84372(10) 0.6929(6) 0.28798(9) 0.0611(7) Uani 1 1 d . D .
H5 H 0.8296 0.7913 0.2597 0.073 Uiso 1 1 calc R . .
C6 C 0.82783(9) 0.7345(5) 0.32795(8) 0.0509(6) Uani 1 1 d . . .
C7 C 0.78760(10) 0.9334(5) 0.32684(10) 0.0623(7) Uani 1 1 d . D .
H7A H 0.7820 1.0497 0.2989 0.075 Uiso 1 1 calc R . .
H7B H 0.7989 1.0436 0.3558 0.075 Uiso 1 1 calc R . .
C8 C 0.73904(10) 0.8009(6) 0.32421(10) 0.0645(7) Uani 1 1 d . . .
H8A H 0.7271 0.7040 0.2937 0.077 Uiso 1 1 calc R D .
H8B H 0.7149 0.9412 0.3228 0.077 Uiso 1 1 calc R . .
C9 C 0.73844(8) 0.6095(5) 0.36433(8) 0.0512(6) Uani 1 1 d . D .
C10 C 0.69263(10) 0.4954(6) 0.36068(11) 0.0673(7) Uani 1 1 d . . .
H10 H 0.6645 0.5408 0.3346 0.081 Uiso 1 1 calc R D .
C11 C 0.68808(10) 0.3178(7) 0.39458(11) 0.0741(8) Uani 1 1 d . D .
H11 H 0.6573 0.2426 0.3921 0.089 Uiso 1 1 calc R . .
C12 C 0.73031(10) 0.2539(6) 0.43234(11) 0.0697(8) Uani 1 1 d . . .
H12 H 0.7276 0.1308 0.4553 0.084 Uiso 1 1 calc R D .
N13 N 0.77507(8) 0.3594(5) 0.43786(8) 0.0614(6) Uani 1 1 d . D .
C14 C 0.77956(8) 0.5351(5) 0.40474(8) 0.0479(5) Uani 1 1 d . . .
C15 C 0.83173(8) 0.6318(5) 0.41261(8) 0.0488(5) Uani 1 1 d . D .
C16 C 0.86037(9) 0.7460(5) 0.45433(8) 0.0548(6) Uani 1 1 d . . .
C17 C 0.84354(9) 0.8092(6) 0.49698(9) 0.0592(6) Uani 1 1 d . C .
H17A H 0.8103 0.7361 0.4913 0.071 Uiso 1 1 calc R . .
H17B H 0.8416 1.0017 0.5002 0.071 Uiso 1 1 calc R . .
C18 C 0.87901(9) 0.6944(6) 0.54358(9) 0.0625(7) Uani 1 1 d . . .
H18A H 0.8695 0.7558 0.5709 0.075 Uiso 1 1 calc R A 1
H18B H 0.8769 0.5007 0.5425 0.075 Uiso 1 1 calc R A 1
C20 C 0.94760(10) 0.7068(7) 0.51019(10) 0.0680(7) Uani 1 1 d . . .
H20A H 0.9475 0.5137 0.5068 0.082 Uiso 1 1 calc R B 1
H20B H 0.9816 0.7697 0.5168 0.082 Uiso 1 1 calc R B 1
C21 C 0.91398(10) 0.8307(6) 0.46374(9) 0.0653(7) Uani 1 1 d . C .
H21A H 0.9247 0.7750 0.4368 0.078 Uiso 1 1 calc R . .
H21B H 0.9164 1.0241 0.4662 0.078 Uiso 1 1 calc R . .
N19A N 0.93038(8) 0.7776(5) 0.55017(7) 0.0661(6) Uani 0.548(8) 1 d PDU C 1
C22A C 0.9596(3) 0.9065(11) 0.5899(2) 0.0687(13) Uani 0.548(8) 1 d PDU C 1
O23A O 1.0024(3) 0.9719(18) 0.5959(3) 0.0755(19) Uani 0.548(8) 1 d PDU C 1
O24A O 0.9362(2) 0.9540(13) 0.62275(19) 0.0703(12) Uani 0.548(8) 1 d PDU C 1
C25A C 0.9657(3) 1.0824(14) 0.6669(2) 0.0789(16) Uani 0.548(8) 1 d PDU C 1
H25A H 0.9992 1.0078 0.6771 0.095 Uiso 0.548(8) 1 calc PR C 1
H25B H 0.9513 1.0441 0.6921 0.095 Uiso 0.548(8) 1 calc PR C 1
C26A C 0.9689(3) 1.3737(16) 0.6620(3) 0.096(2) Uani 0.548(8) 1 d PDU C 1
H26A H 0.9868 1.4133 0.6400 0.144 Uiso 0.548(8) 1 calc PR C 1
H26B H 0.9863 1.4507 0.6932 0.144 Uiso 0.548(8) 1 calc PR C 1
H26C H 0.9358 1.4475 0.6496 0.144 Uiso 0.548(8) 1 calc PR C 1
N19B N 0.93038(8) 0.7776(5) 0.55017(7) 0.0661(6) Uani 0.452(8) 1 d PDU C 2
C22B C 0.9581(4) 0.9694(14) 0.5811(3) 0.0654(15) Uani 0.452(8) 1 d PDU C 2
O23B O 0.9982(4) 1.048(2) 0.5819(4) 0.087(3) Uani 0.452(8) 1 d PDU C 2
O24B O 0.9339(3) 1.0593(15) 0.6110(2) 0.0707(14) Uani 0.452(8) 1 d PDU C 2
C25B C 0.9607(3) 1.244(2) 0.6482(3) 0.0840(18) Uani 0.452(8) 1 d PDU C 2
H25C H 0.9376 1.3791 0.6520 0.101 Uiso 0.452(8) 1 calc PR C 2
H25D H 0.9859 1.3344 0.6381 0.101 Uiso 0.452(8) 1 calc PR C 2
C26B C 0.9845(4) 1.117(2) 0.6945(4) 0.119(4) Uani 0.452(8) 1 d PDU C 2
H26D H 0.9598 1.0266 0.7047 0.179 Uiso 0.452(8) 1 calc PR C 2
H26E H 1.0010 1.2498 0.7181 0.179 Uiso 0.452(8) 1 calc PR C 2
H26F H 1.0087 0.9898 0.6914 0.179 Uiso 0.452(8) 1 calc PR C 2
Cl27 Cl 0.89940(3) 0.4594(3) 0.23989(3) 0.1032(4) Uani 1 1 d . D 2

loop_
_atom_site_aniso_label
_atom_site_aniso_U_11
_atom_site_aniso_U_22
_atom_site_aniso_U_33
_atom_site_aniso_U_23
_atom_site_aniso_U_13
_atom_site_aniso_U_12
C1 0.0421(12) 0.0558(13) 0.0449(12) 0.0002(10) 0.0127(9) -0.0081(10)
C2 0.0471(13) 0.0697(16) 0.0634(15) 0.0117(13) 0.0155(11) 0.0043(12)
C3 0.0509(14) 0.0767(18) 0.0797(19) -0.0072(15) 0.0286(13) 0.0017(13)
C4 0.0482(14) 0.092(2) 0.0566(15) -0.0168(14) 0.0212(12) -0.0130(13)
C5 0.0546(14) 0.0840(18) 0.0446(13) 0.0028(12) 0.0163(11) -0.0079(13)
C6 0.0489(12) 0.0565(13) 0.0460(12) 0.0007(10) 0.0140(10) -0.0047(10)
C7 0.0686(16) 0.0591(15) 0.0589(15) 0.0126(12) 0.0207(12) 0.0074(12)
C8 0.0568(15) 0.0726(17) 0.0587(15) 0.0081(13) 0.0117(12) 0.0129(13)
C9 0.0448(12) 0.0560(13) 0.0511(13) -0.0025(10) 0.0136(10) 0.0047(10)
C10 0.0419(13) 0.085(2) 0.0678(16) -0.0012(14) 0.0091(12) 0.0030(12)
C11 0.0504(15) 0.092(2) 0.0821(19) -0.0007(17) 0.0254(14) -0.0141(14)
C12 0.0618(16) 0.0786(19) 0.0726(17) 0.0098(15) 0.0274(14) -0.0116(14)
N13 0.0540(12) 0.0739(14) 0.0564(12) 0.0120(10) 0.0181(9) -0.0049(10)
C14 0.0447(12) 0.0542(13) 0.0446(12) -0.0017(10) 0.0144(9) -0.0008(10)
C15 0.0436(12) 0.0578(13) 0.0429(11) 0.0066(10) 0.0113(9) -0.0008(10)
C16 0.0459(12) 0.0686(15) 0.0466(12) 0.0059(11) 0.0110(10) -0.0051(11)
C17 0.0498(13) 0.0756(17) 0.0500(13) -0.0060(12) 0.0133(10) -0.0041(12)
C18 0.0570(15) 0.0791(18) 0.0507(13) -0.0005(12) 0.0170(11) -0.0071(13)
C20 0.0476(14) 0.094(2) 0.0610(15) -0.0068(14) 0.0159(12) -0.0041(13)
C21 0.0592(15) 0.0837(19) 0.0528(14) -0.0020(13) 0.0180(12) -0.0186(13)
N19A 0.0481(11) 0.0961(16) 0.0490(11) -0.0085(11) 0.0090(9) -0.0051(11)
C22A 0.051(2) 0.092(3) 0.054(2) -0.005(2) 0.005(2) 0.000(2)
O23A 0.042(2) 0.119(5) 0.056(3) -0.007(3) 0.005(2) 0.000(3)
O24A 0.0608(18) 0.090(3) 0.055(2) -0.015(2) 0.0116(17) -0.005(2)
C25A 0.075(3) 0.096(3) 0.058(3) -0.012(3) 0.012(2) -0.003(3)
C26A 0.097(4) 0.099(4) 0.087(4) -0.016(4) 0.023(3) -0.016(4)
N19B 0.0481(11) 0.0961(16) 0.0490(11) -0.0085(11) 0.0090(9) -0.0051(11)
C22B 0.050(2) 0.087(3) 0.051(3) -0.004(2) 0.006(2) -0.002(2)
O23B 0.063(4) 0.119(6) 0.072(5) -0.010(4) 0.013(3) -0.030(4)
O24B 0.060(2) 0.089(3) 0.057(3) -0.015(2) 0.012(2) -0.004(2)
C25B 0.083(3) 0.091(4) 0.071(3) -0.017(3) 0.015(3) -0.009(3)
C26B 0.117(6) 0.126(6) 0.097(6) -0.027(5) 0.011(5) 0.006(5)
Cl27 0.0701(5) 0.1785(11) 0.0699(5) -0.0323(5) 0.0353(4) -0.0094(5)

loop_
_atom_type_symbol
_atom_type_description
_atom_type_scat_dispersion_real
_atom_type_scat_dispersion_imag
_atom_type_scat_source
C C 0.0181 0.0091 'International Tables Vol C Tables 4.2.6.8 and 6.1.1.4'
H H 0.0000 0.0000 'International Tables Vol C Tables 4.2.6.8 and 6.1.1.4'
N N 0.0311 0.0180 'International Tables Vol C Tables 4.2.6.8 and 6.1.1.4'
O O 0.0492 0.0322 'International Tables Vol C Tables 4.2.6.8 and 6.1.1.4'
Cl Cl 0.3639 0.7018 'International Tables Vol C Tables 4.2.6.8 and 6.1.1.4'

loop_
_citation_id
_citation_doi
_citation_year
1 10.1039/C8FD00072G 2018

loop_
_geom_angle_atom_site_label_1
_geom_angle_atom_site_label_2
_geom_angle_atom_site_label_3
_geom_angle
C2 C1 C6 119.1(2)
C2 C1 C15 122.4(2)
C6 C1 C15 118.5(2)
C3 C2 C1 121.6(2)
C3 C2 H2 119.2
C1 C2 H2 119.2
C4 C3 C2 118.5(3)
C4 C3 H3 120.7
C2 C3 H3 120.7
C5 C4 C3 121.6(3)
C5 C4 Cl27 119.1(2)
C3 C4 Cl27 119.3(2)
C4 C5 C6 119.9(2)
C4 C5 H5 120.0
C6 C5 H5 120.0
C1 C6 C5 119.2(2)
C1 C6 C7 118.8(2)
C5 C6 C7 122.0(2)
C6 C7 C8 112.5(2)
C6 C7 H7A 109.1
C8 C7 H7A 109.1
C6 C7 H7B 109.1
C8 C7 H7B 109.1
H7A C7 H7B 107.8
C7 C8 C9 118.7(2)
C7 C8 H8A 107.6
C9 C8 H8A 107.6
C7 C8 H8B 107.6
C9 C8 H8B 107.6
H8A C8 H8B 107.1
C10 C9 C14 116.8(2)
C10 C9 C8 116.6(2)
C14 C9 C8 126.6(2)
C11 C10 C9 121.3(3)
C11 C10 H10 119.3
C9 C10 H10 119.3
C10 C11 C12 117.9(3)
C10 C11 H11 121.1
C12 C11 H11 121.1
N13 C12 C11 123.3(3)
N13 C12 H12 118.4
C11 C12 H12 118.4
C12 N13 C14 118.9(2)
N13 C14 C9 121.8(2)
N13 C14 C15 115.0(2)
C9 C14 C15 123.0(2)
C16 C15 C14 123.0(2)
C16 C15 C1 122.7(2)
C14 C15 C1 114.30(19)
C15 C16 C17 125.1(2)
C15 C16 C21 123.6(2)
C17 C16 C21 111.3(2)
C16 C17 C18 111.5(2)
C16 C17 H17A 109.3
C18 C17 H17A 109.3
C16 C17 H17B 109.3
C18 C17 H17B 109.3
H17A C17 H17B 108.0
N19A C18 C17 110.3(2)
N19A C18 H18A 109.6
C17 C18 H18A 109.6
N19A C18 H18B 109.6
C17 C18 H18B 109.6
H18A C18 H18B 108.1
N19A C20 C21 110.0(2)
N19A C20 H20A 109.7
C21 C20 H20A 109.7
N19A C20 H20B 109.7
C21 C20 H20B 109.7
H20A C20 H20B 108.2
C20 C21 C16 110.3(2)
C20 C21 H21A 109.6
C16 C21 H21A 109.6
C20 C21 H21B 109.6
C16 C21 H21B 109.6
H21A C21 H21B 108.1
C22A N19A C20 122.4(4)
C22A N19A C18 123.5(4)
C20 N19A C18 114.1(2)
O23A C22A N19A 123.7(7)
O23A C22A O24A 123.4(7)
N19A C22A O24A 112.9(6)
C22A O24A C25A 116.0(5)
O24A C25A C26A 113.1(8)
O24A C25A H25A 109.0
C26A C25A H25A 109.0
O24A C25A H25B 109.0
C26A C25A H25B 109.0
H25A C25A H25B 107.8
O23B C22B O24B 124.0(9)
C22B O24B C25B 116.6(7)
O24B C25B C26B 113.0(10)
O24B C25B H25C 109.0
C26B C25B H25C 109.0
O24B C25B H25D 109.0
C26B C25B H25D 109.0
H25C C25B H25D 107.8
C25B C26B H26D 109.5
C25B C26B H26E 109.5
H26D C26B H26E 109.5
C25B C26B H26F 109.5
H26D C26B H26F 109.5
H26E C26B H26F 109.5

loop_
_geom_bond_atom_site_label_1
_geom_bond_atom_site_label_2
_geom_bond_distance
C1 C2 1.381(4)
C1 C6 1.394(3)
C1 C15 1.500(3)
C2 C3 1.380(4)
C2 H2 0.9300
C3 C4 1.372(4)
C3 H3 0.9300
C4 C5 1.368(4)
C4 Cl27 1.751(3)
C5 C6 1.396(3)
C5 H5 0.9300
C6 C7 1.504(4)
C7 C8 1.505(4)
C7 H7A 0.9700
C7 H7B 0.9700
C8 C9 1.516(4)
C8 H8A 0.9700
C8 H8B 0.9700
C9 C10 1.388(4)
C9 C14 1.406(3)
C10 C11 1.366(4)
C10 H10 0.9300
C11 C12 1.370(4)
C11 H11 0.9300
C12 N13 1.332(3)
C12 H12 0.9300
N13 C14 1.342(3)
C14 C15 1.498(3)
C15 C16 1.347(3)
C16 C17 1.504(4)
C16 C21 1.511(3)
C17 C18 1.511(4)
C17 H17A 0.9700
C17 H17B 0.9700
C18 N19A 1.463(3)
C18 H18A 0.9700
C18 H18B 0.9700
C20 N19A 1.448(3)
C20 C21 1.508(4)
C20 H20A 0.9700
C20 H20B 0.9700
C21 H21A 0.9700
C21 H21B 0.9700
N19A C22A 1.346(7)
C22A O23A 1.210(8)
C22A O24A 1.351(8)
O24A C25A 1.434(7)
C25A C26A 1.469(10)
C25A H25A 0.9700
C25A H25B 0.9700
C26A H26A 0.9600
C26A H26B 0.9600
C26A H26C 0.9600
C22B O23B 1.194(10)
C22B O24B 1.351(9)
O24B C25B 1.438(10)
C25B C26B 1.441(12)
C25B H25C 0.9700
C25B H25D 0.9700
C26B H26D 0.9600
C26B H26E 0.9600
C26B H26F 0.9600

loop_
_geom_torsion_atom_site_label_1
_geom_torsion_atom_site_label_2
_geom_torsion_atom_site_label_3
_geom_torsion_atom_site_label_4
_geom_torsion
C6 C1 C2 C3 -0.4(4)
C15 C1 C2 C3 178.5(2)
C1 C2 C3 C4 0.5(4)
C2 C3 C4 C5 0.0(4)
C2 C3 C4 Cl27 179.2(2)
C3 C4 C5 C6 -0.6(4)
Cl27 C4 C5 C6 -179.86(19)
C2 C1 C6 C5 -0.2(3)
C15 C1 C6 C5 -179.1(2)
C2 C1 C6 C7 179.7(2)
C15 C1 C6 C7 0.8(3)
C4 C5 C6 C1 0.7(4)
C4 C5 C6 C7 -179.2(2)
C1 C6 C7 C8 -72.9(3)
C5 C6 C7 C8 107.0(3)
C6 C7 C8 C9 59.0(3)
C7 C8 C9 C10 179.1(3)
C7 C8 C9 C14 -1.2(4)
C14 C9 C10 C11 -0.6(4)
C8 C9 C10 C11 179.2(3)
C9 C10 C11 C12 -0.4(5)
C10 C11 C12 N13 1.1(5)
C11 C12 N13 C14 -0.7(5)
C12 N13 C14 C9 -0.3(4)
C12 N13 C14 C15 -177.0(2)
C10 C9 C14 N13 1.0(4)
C8 C9 C14 N13 -178.8(2)
C10 C9 C14 C15 177.3(2)
C8 C9 C14 C15 -2.5(4)
N13 C14 C15 C16 -55.3(3)
C9 C14 C15 C16 128.1(3)
N13 C14 C15 C1 123.9(2)
C9 C14 C15 C1 -52.7(3)
C2 C1 C15 C16 69.0(4)
C6 C1 C15 C16 -112.1(3)
C2 C1 C15 C14 -110.2(3)
C6 C1 C15 C14 68.7(3)
C14 C15 C16 C17 -4.3(4)
C1 C15 C16 C17 176.6(2)
C14 C15 C16 C21 176.6(2)
C1 C15 C16 C21 -2.6(4)
C15 C16 C17 C18 127.6(3)
C21 C16 C17 C18 -53.1(3)
C16 C17 C18 N19A 52.6(3)
N19A C20 C21 C16 -56.4(3)
C15 C16 C21 C20 -126.0(3)
C17 C16 C21 C20 54.7(3)
C21 C20 N19A C22A -122.0(3)
C21 C20 N19A C18 58.6(3)
C17 C18 N19A C22A 124.1(3)
C17 C18 N19A C20 -56.5(3)
C20 N19A C22A O23A -0.6(4)
C18 N19A C22A O23A 178.8(4)
C20 N19A C22A O24A 179.8(3)
C18 N19A C22A O24A -0.8(4)
O23A C22A O24A C25A -1.8(6)
N19A C22A O24A C25A 177.8(6)
C22A O24A C25A C26A 81.1(7)
O23B C22B O24B C25B -5.4(8)
C22B O24B C25B C26B -97.0(9)
